data_4300092
loop_
_publ_author_name
'Rodolphe Cl\'erac'
'F. Albert Cotton'
'Lee M. Daniels'
'Kim R. Dunbar'
'Carlos A. Murillo'
'Isabel Pascual'

_publ_section_title
;
Linear Trichromium Complexes with Direct Cr to Cr Contacts. 1. Compounds
with Cr3(dipyridylamide)42+ Cores
;
_journal_name_full 'Inorganic Chemistry'
_journal_page_first 748
_journal_page_last 751
_journal_paper_doi 10.1021/ic990793u
_journal_volume 39
_journal_year 2000
_chemical_compound_source synthesis
_chemical_formula_moiety 'C40 H32 Cl2 Cr3 N12, C4H8O'
_chemical_formula_sum 'C44 H40 Cl2 Cr3 N12 O'
_chemical_formula_weight 979.78
_space_group_IT_number 118
_symmetry_cell_setting tetragonal
_symmetry_space_group_name_Hall 'P -4 -2n'
_symmetry_space_group_name_H-M 'P -4 n 2'
_atom_sites_solution_hydrogens geom
_atom_sites_solution_primary direct
_atom_sites_solution_secondary difmap
_audit_creation_method SHELXL
_cell_angle_alpha 90.00
_cell_angle_beta 90.00
_cell_angle_gamma 90.00
_cell_formula_units_Z 2
_cell_length_a 14.414(2)
_cell_length_b 14.414(2)
_cell_length_c 10.5850(10)
_cell_measurement_reflns_used 25
_cell_measurement_temperature 295(2)
_cell_measurement_theta_max 30
_cell_measurement_theta_min 10
_cell_volume 2199.2(5)
_computing_cell_refinement 'MSC Texsan'
_computing_data_collection 'MSC Texsan'
_computing_data_reduction 'MSC Texsan'
_computing_molecular_graphics 'XP (Siemens 1996)'
_computing_publication_material 'SHELXL-93 (Sheldrick, 1993)'
_computing_structure_refinement 'SHELXL-93 (Sheldrick, 1993)'
_computing_structure_solution 'SHELXS-86 (Sheldrick, 1990)'
_diffrn_ambient_temperature 295(2)
_diffrn_measurement_device 'Rigaku AFC5R'
_diffrn_measurement_method 'w/2\q scans'
_diffrn_radiation_monochromator graphite
_diffrn_radiation_source 'rotating anode'
_diffrn_radiation_type CuK\a
_diffrn_radiation_wavelength 1.54184
_diffrn_reflns_av_R_equivalents 0.0721
_diffrn_reflns_av_sigmaI/netI 0.1161
_diffrn_reflns_limit_h_max 16
_diffrn_reflns_limit_h_min 0
_diffrn_reflns_limit_k_max 16
_diffrn_reflns_limit_k_min 0
_diffrn_reflns_limit_l_max 12
_diffrn_reflns_limit_l_min 0
_diffrn_reflns_number 1869
_diffrn_reflns_theta_max 62.44
_diffrn_reflns_theta_min 4.34
_diffrn_standards_decay_% 4.3
_diffrn_standards_interval_count 400
_diffrn_standards_number 3
_exptl_absorpt_coefficient_mu 7.525
_exptl_absorpt_correction_T_max 0.64
_exptl_absorpt_correction_T_min 0.59
_exptl_absorpt_correction_type empirical
_exptl_crystal_colour 'dark green'
_exptl_crystal_density_diffrn 1.480
_exptl_crystal_density_meas ?
_exptl_crystal_description block
_exptl_crystal_F_000 1004
_exptl_crystal_size_max 0.08
_exptl_crystal_size_mid 0.08
_exptl_crystal_size_min 0.06
_refine_diff_density_max 0.505
_refine_diff_density_min -0.423
_refine_diff_density_rms 0.086
_refine_ls_abs_structure_details 'Flack H D (1983), Acta Cryst. A39, 876-881'
_refine_ls_abs_structure_Flack 0.03(3)
_refine_ls_extinction_method none
_refine_ls_goodness_of_fit_all 1.077
_refine_ls_goodness_of_fit_obs 1.131
_refine_ls_hydrogen_treatment noref
_refine_ls_matrix_type full
_refine_ls_number_parameters 149
_refine_ls_number_reflns 1766
_refine_ls_number_restraints 0
_refine_ls_restrained_S_all 1.077
_refine_ls_restrained_S_obs 1.131
_refine_ls_R_factor_all 0.1448
_refine_ls_R_factor_obs 0.0719
_refine_ls_shift/esd_max 0.001
_refine_ls_shift/esd_mean 0.000
_refine_ls_structure_factor_coef Fsqd
_refine_ls_weighting_details 'w=1/[\s^2^(Fo^2^)+(0.0720P)^2^+2.5700P] where P=(Fo^2^+2Fc^2^)/3'
_refine_ls_weighting_scheme calc
_refine_ls_wR_factor_all 0.1881
_refine_ls_wR_factor_obs 0.1469
_reflns_number_observed 1030
_reflns_number_total 1766
_reflns_observed_criterion >2sigma(I)
_cod_depositor_comments
;
The following automatic conversions were performed:

'_exptl_crystal_density_meas' value 'not measured' was changed to '?'
- the value is perceived as not measured.

Automatic conversion script
Id: cif_fix_values 3008 2015-01-20 13:52:24Z robertas 

The following automatic conversions were performed:

'_refine_ls_weighting_scheme' value 'calc
w=1/[\s^2^(Fo^2^)+(0.0720P)^2^+2.5700P] where P=(Fo^2^+2Fc^2^)/3' was
changed to 'calc'. New tag '_refine_ls_weighting_details' was
created. The value of the new tag was set to
'w=1/[\s^2^(Fo^2^)+(0.0720P)^2^+2.5700P] where P=(Fo^2^+2Fc^2^)/3'.

Automatic conversion script
Id: cif_fix_values 3143 2015-03-26 13:38:13Z robertas 
;
_cod_database_code 4300092

loop_
_symmetry_equiv_pos_as_xyz
'x, y, z'
'-x, -y, z'
'y, -x, -z'
'-y, x, -z'
'x+1/2, -y+1/2, z+1/2'
'-x+1/2, y+1/2, z+1/2'
'y+1/2, x+1/2, -z+1/2'
'-y+1/2, -x+1/2, -z+1/2'

loop_
_atom_site_aniso_label
_atom_site_aniso_U_11
_atom_site_aniso_U_22
_atom_site_aniso_U_33
_atom_site_aniso_U_23
_atom_site_aniso_U_13
_atom_site_aniso_U_12
Cr1 0.0315(8) 0.0315(8) 0.0467(14) -0.0020(14) 0.0020(14) -0.0004(10)
Cr2 0.0323(11) 0.0323(11) 0.046(2) 0.000 0.000 0.0049(14)
Cl 0.0506(13) 0.0506(13) 0.060(2) -0.002(3) 0.002(3) -0.020(2)
N1 0.034(5) 0.033(5) 0.046(5) 0.001(5) -0.015(4) -0.007(4)
N2 0.037(7) 0.025(6) 0.046(4) 0.006(5) 0.005(5) -0.005(3)
N3 0.042(6) 0.028(5) 0.049(5) 0.000(4) 0.007(5) -0.001(4)
C1 0.050(7) 0.051(7) 0.039(7) -0.004(6) -0.007(5) -0.021(6)
C2 0.101(13) 0.084(11) 0.039(7) -0.002(8) -0.013(8) -0.035(9)
C3 0.134(14) 0.077(10) 0.039(7) 0.006(8) -0.037(8) -0.032(11)
C4 0.078(10) 0.065(9) 0.048(7) 0.017(7) -0.010(7) -0.024(7)
C5 0.040(7) 0.040(7) 0.039(6) -0.005(5) 0.005(6) -0.013(5)
C6 0.029(6) 0.030(6) 0.057(7) 0.000(6) -0.001(5) -0.004(5)
C7 0.051(8) 0.033(7) 0.078(9) 0.001(6) -0.022(7) 0.007(6)
C8 0.065(9) 0.042(7) 0.100(12) 0.012(8) -0.006(9) 0.010(7)
C9 0.068(9) 0.024(7) 0.094(11) 0.012(7) -0.002(8) -0.006(6)
C10 0.064(9) 0.033(7) 0.064(8) 0.000(6) -0.003(7) -0.009(6)
C11 0.200(53) 0.123(34) 0.223(53) 0.070(45) 0.112(38) -0.046(39)
C12 0.119(37) 0.158(39) 0.288(59) 0.155(37) 0.114(39) 0.039(27)

loop_
_atom_site_label
_atom_site_type_symbol
_atom_site_fract_x
_atom_site_fract_y
_atom_site_fract_z
_atom_site_U_iso_or_equiv
_atom_site_thermal_displace_type
_atom_site_occupancy
_atom_site_calc_flag
_atom_site_refinement_flags
_atom_site_disorder_group
Cr1 Cr 0.88397(10) 0.38397(10) 0.2500 0.0366(6) Uani 1 d S .
Cr2 Cr 1.0000 0.5000 0.2500 0.0369(8) Uani 1 d S .
Cl Cl 0.7584(2) 0.2584(2) 0.2500 0.0537(10) Uani 1 d S .
N1 N 0.8506(6) 0.4364(6) 0.0673(8) 0.038(2) Uani 1 d . .
N2 N 0.9313(7) 0.5705(7) 0.1132(7) 0.036(2) Uani 1 d . .
N3 N 1.0114(6) 0.7016(6) 0.1677(8) 0.040(2) Uani 1 d . .
C1 C 0.8025(8) 0.3810(8) -0.0123(10) 0.047(3) Uani 1 d . .
H1 H 0.7844(8) 0.3229(8) 0.0170(10) 0.056 Uiso 1 calc R .
C2 C 0.7793(10) 0.4043(10) -0.1297(11) 0.075(4) Uani 1 d . .
H2 H 0.7475(10) 0.3633(10) -0.1821(11) 0.090 Uiso 1 calc R .
C3 C 0.8048(11) 0.4931(10) -0.1714(11) 0.083(5) Uani 1 d . .
H3 H 0.7874(11) 0.5133(10) -0.2514(11) 0.100 Uiso 1 calc R .
C4 C 0.8553(9) 0.5501(9) -0.0938(11) 0.063(4) Uani 1 d . .
H4 H 0.8758(9) 0.6075(9) -0.1226(11) 0.076 Uiso 1 calc R .
C5 C 0.8758(7) 0.5212(7) 0.0289(10) 0.039(3) Uani 1 d . .
C6 C 0.9345(7) 0.6646(7) 0.1128(10) 0.039(3) Uani 1 d . .
C7 C 0.8644(8) 0.7253(7) 0.0667(13) 0.054(3) Uani 1 d . .
H7 H 0.8111(8) 0.7013(7) 0.0294(13) 0.065 Uiso 1 calc R .
C8 C 0.8758(10) 0.8182(9) 0.0776(14) 0.069(4) Uani 1 d . .
H8 H 0.8288(10) 0.8576(9) 0.0503(14) 0.083 Uiso 1 calc R .
C9 C 0.9561(10) 0.8559(8) 0.1287(13) 0.062(4) Uani 1 d . .
H9 H 0.9662(10) 0.9196(8) 0.1303(13) 0.074 Uiso 1 calc R .
C10 C 1.0187(9) 0.7957(8) 0.1758(11) 0.054(3) Uani 1 d . .
H10 H 1.0704(9) 0.8200(8) 0.2167(11) 0.065 Uiso 1 calc R .
C11 C 1.0485(33) 1.0072(39) 0.4056(42) 0.182(23) Uani 0.63 d P .
C12 C 1.0687(31) 0.9621(39) 0.4931(67) 0.188(23) Uani 0.63 d P .

loop_
_atom_type_symbol
_atom_type_description
_atom_type_scat_dispersion_real
_atom_type_scat_dispersion_imag
_atom_type_scat_source
C C 0.0181 0.0091 'International Tables Vol C Tables 4.2.6.8 and 6.1.1.4'
H H 0.0000 0.0000 'International Tables Vol C Tables 4.2.6.8 and 6.1.1.4'
N N 0.0311 0.0180 'International Tables Vol C Tables 4.2.6.8 and 6.1.1.4'
O O 0.0492 0.0322 'International Tables Vol C Tables 4.2.6.8 and 6.1.1.4'
Cl Cl 0.3639 0.7018 'International Tables Vol C Tables 4.2.6.8 and 6.1.1.4'
Cr Cr -0.1635 2.4439 'International Tables Vol C Tables 4.2.6.8 and 6.1.1.4'

loop_
_geom_angle_atom_site_label_1
_geom_angle_atom_site_label_2
_geom_angle_atom_site_label_3
_geom_angle
_geom_angle_site_symmetry_1
_geom_angle_site_symmetry_3
_geom_angle_publ_flag
N1 Cr1 N1 169.5(4) 7_545 . ?
N1 Cr1 N3 89.6(3) 7_545 8_665 ?
N1 Cr1 N3 89.4(3) . 8_665 ?
N1 Cr1 N3 89.4(3) 7_545 2_765 ?
N1 Cr1 N3 89.6(3) . 2_765 ?
N3 Cr1 N3 169.6(5) 8_665 2_765 ?
N1 Cr1 Cr2 84.8(2) 7_545 . ?
N1 Cr1 Cr2 84.8(2) . . ?
N3 Cr1 Cr2 84.8(2) 8_665 . ?
N3 Cr1 Cr2 84.8(2) 2_765 . ?
N1 Cr1 Cl 95.2(2) 7_545 . ?
N1 Cr1 Cl 95.2(2) . . ?
N3 Cr1 Cl 95.2(2) 8_665 . ?
N3 Cr1 Cl 95.2(2) 2_765 . ?
Cr2 Cr1 Cl 180.00(11) . . ?
N1 Cr1 Cr1 84.8(2) 7_545 2_765 ?
N1 Cr1 Cr1 84.8(2) . 2_765 ?
N3 Cr1 Cr1 84.8(2) 8_665 2_765 ?
N3 Cr1 Cr1 84.8(2) 2_765 2_765 ?
Cr2 Cr1 Cr1 0.0 . 2_765 ?
Cl Cr1 Cr1 180.00(8) . 2_765 ?
N2 Cr2 N2 88.9(4) 8_665 7_545 ?
N2 Cr2 N2 179.0(7) 8_665 2_765 ?
N2 Cr2 N2 91.2(4) 7_545 2_765 ?
N2 Cr2 N2 91.2(4) 8_665 . ?
N2 Cr2 N2 179.0(7) 7_545 . ?
N2 Cr2 N2 88.9(4) 2_765 . ?
N2 Cr2 Cr1 89.5(3) 8_665 . ?
N2 Cr2 Cr1 90.5(3) 7_545 . ?
N2 Cr2 Cr1 89.5(3) 2_765 . ?
N2 Cr2 Cr1 90.5(3) . . ?
N2 Cr2 Cr1 90.5(3) 8_665 2_765 ?
N2 Cr2 Cr1 89.5(3) 7_545 2_765 ?
N2 Cr2 Cr1 90.5(3) 2_765 2_765 ?
N2 Cr2 Cr1 89.5(3) . 2_765 ?
Cr1 Cr2 Cr1 180.0 . 2_765 ?
C5 N1 C1 119.3(9) . . ?
C5 N1 Cr1 122.6(7) . . ?
C1 N1 Cr1 118.1(7) . . ?
C6 N2 C5 121.8(8) . . ?
C6 N2 Cr2 119.1(8) . . ?
C5 N2 Cr2 118.9(7) . . ?
C6 N3 C10 118.7(10) . . ?
C6 N3 Cr1 121.6(7) . 2_765 ?
C10 N3 Cr1 119.7(8) . 2_765 ?
C2 C1 N1 124.2(12) . . ?
C1 C2 C3 117.3(12) . . ?
C4 C3 C2 119.8(11) . . ?
C3 C4 C5 119.4(11) . . ?
N1 C5 N2 115.2(9) . . ?
N1 C5 C4 119.9(10) . . ?
N2 C5 C4 124.4(10) . . ?
N2 C6 N3 114.8(10) . . ?
N2 C6 C7 126.2(10) . . ?
N3 C6 C7 118.9(9) . . ?
C8 C7 C6 119.5(12) . . ?
C7 C8 C9 121.4(12) . . ?
C10 C9 C8 116.8(12) . . ?
C9 C10 N3 124.5(12) . . ?
C12 C11 C12 76.8(34) . 4_756 ?
C12 C11 C11 99.4(37) . 2_775 ?
C12 C11 C11 89.1(45) 4_756 2_775 ?
C12 C11 C12 54.4(27) . 3_576 ?
C12 C11 C12 82.3(41) 4_756 3_576 ?
C11 C11 C12 45.1(23) 2_775 3_576 ?
C12 C11 C12 88.0(47) . 2_775 ?
C12 C11 C12 53.5(29) 4_756 2_775 ?
C11 C11 C12 35.7(20) 2_775 2_775 ?
C12 C11 C12 48.0(14) 3_576 2_775 ?
C11 C12 C11 120.8(47) . 3_576 ?
C11 C12 C12 89.3(48) . 3_576 ?
C11 C12 C12 45.1(24) 3_576 3_576 ?
C11 C12 C12 58.1(31) . 4_756 ?
C11 C12 C12 82.0(43) 3_576 4_756 ?
C12 C12 C12 89.5(9) 3_576 4_756 ?
C11 C12 C11 86.6(45) . 4_756 ?
C11 C12 C11 45.8(39) 3_576 4_756 ?
C12 C12 C11 66.1(41) 3_576 4_756 ?
C12 C12 C11 36.3(27) 4_756 4_756 ?
C11 C12 C11 44.9(38) . 2_775 ?
C11 C12 C11 80.9(31) 3_576 2_775 ?
C12 C12 C11 44.5(24) 3_576 2_775 ?
C12 C12 C11 66.0(37) 4_756 2_775 ?
C11 C12 C11 68.9(25) 4_756 2_775 ?

loop_
_geom_bond_atom_site_label_1
_geom_bond_atom_site_label_2
_geom_bond_distance
_geom_bond_site_symmetry_2
_geom_bond_publ_flag
Cr1 N1 2.132(8) 7_545 ?
Cr1 N1 2.132(8) . ?
Cr1 N3 2.133(8) 8_665 ?
Cr1 N3 2.133(8) 2_765 ?
Cr1 Cr2 2.365(2) . ?
Cr1 Cl 2.561(4) . ?
Cr1 Cr1 4.730(4) 2_765 ?
Cr2 N2 2.027(7) 8_665 ?
Cr2 N2 2.027(7) 7_545 ?
Cr2 N2 2.027(7) 2_765 ?
Cr2 N2 2.027(7) . ?
Cr2 Cr1 2.365(2) 2_765 ?
N1 C5 1.338(12) . ?
N1 C1 1.353(12) . ?
N2 C6 1.357(13) . ?
N2 C5 1.394(13) . ?
N3 C6 1.360(13) . ?
N3 C10 1.363(13) . ?
N3 Cr1 2.133(8) 2_765 ?
C1 C2 1.33(2) . ?
C2 C3 1.40(2) . ?
C3 C4 1.37(2) . ?
C4 C5 1.395(13) . ?
C6 C7 1.424(14) . ?
C7 C8 1.354(15) . ?
C8 C9 1.39(2) . ?
C9 C10 1.35(2) . ?
C11 C12 1.17(6) . ?
C11 C12 1.40(5) 4_756 ?
C11 C11 1.42(9) 2_775 ?
C11 C12 1.97(6) 3_576 ?
C11 C12 1.98(7) 2_775 ?
C12 C11 1.40(5) 3_576 ?
C12 C12 1.61(5) 3_576 ?
C12 C12 1.61(5) 4_756 ?
C12 C11 1.97(6) 4_756 ?
C12 C11 1.98(7) 2_775 ?

loop_
_geom_torsion_atom_site_label_1
_geom_torsion_atom_site_label_2
_geom_torsion_atom_site_label_3
_geom_torsion_atom_site_label_4
_geom_torsion
_geom_torsion_site_symmetry_1
_geom_torsion_site_symmetry_2
_geom_torsion_site_symmetry_3
_geom_torsion_site_symmetry_4
_geom_torsion_publ_flag
N1 Cr1 Cr1 N3 41.5(3) . . 2_765 . ?
